data_9015101
loop_
_publ_author_name
'Ouchetto, K.'
'Archaimbault, F.'
'Choisnet, J.'
'Et-Tabirou M'

_publ_section_title
;
 New ordered and distorted perovskites: the mixed platinates Ln2 M Pt O6
 (Ln = La, Pr, Nd, Sm, Eu, Gd; M = Mg, Co, Ni, Zn)
 _cod_database_code 1001825
;
_journal_name_full 'Materials Chemistry and Physics'
_journal_page_first 117
_journal_page_last 124
_journal_paper_doi 10.1016/S0254-0584(97)80279-9
_journal_volume 51
_journal_year 1997
_chemical_formula_sum 'La O3 Pt0.501 Zn0.501'
_space_group_IT_number 14
_symmetry_space_group_name_Hall '-P 2yn'
_symmetry_space_group_name_H-M 'P 1 21/n 1'
_cell_angle_alpha 90
_cell_angle_beta 90.
_cell_angle_gamma 90
_cell_length_a 5.5944
_cell_length_b 5.6879
_cell_length_c 7.9351
_cell_formula_units_Z 4
_cell_volume 252.498
_database_code_amcsd 0014212
_exptl_crystal_density_diffrn 8.346
_cod_duplicate_entry 1001825
_cod_original_formula_sum 'La Zn.501 Pt.501 O3'
_cod_database_code 9015101
_amcsd_formula_title 'La2 O6 Pt Zn'

loop_
_space_group_symop_operation_xyz
x,y,z
1/2+x,1/2-y,1/2+z
1/2-x,1/2+y,1/2-z
-x,-y,-z

loop_
_atom_site_label
_atom_site_fract_x
_atom_site_fract_y
_atom_site_fract_z
_atom_site_occupancy
La1 0.51300 0.54870 0.24940 1.00000
Zn1 0.50000 0.00000 0.00000 0.99900
Pt1 0.50000 0.00000 0.00000 0.00100
Zn2 0.00000 0.50000 0.00000 0.00100
Pt2 0.00000 0.50000 0.00000 0.99900
O1 0.20800 0.22600 0.93200 1.00000
O2 0.27800 0.70600 0.93400 1.00000
O3 0.38700 0.98000 0.25800 1.00000

loop_
_cod_related_entry_id
_cod_related_entry_database
_cod_related_entry_code
1 AMCSD 0014212
